data_2017810
loop_
_publ_author_name
'Gainsford, Graeme J.'
'Evans, Gary B.'
'Johnston, Karen A.'
'Seth, Michael'

_publ_section_title
;
 Bis[(1<i>S</i>)-1,4-azanediyl-1-(9-deazaadenin-9-yl)-1,4-dideoxy-5-methylsulfanyl-<small>D</small>-ribitol]
 tetrakis(hydrochloride) monohydrate: structure, DFT energy and ligand
 docking results of a potent methylthioadenosine phosphorylase inhibitor
 found in different molecular conformations
;
_journal_coeditor_code FG3191
_journal_issue 11
_journal_name_full 'Acta Crystallographica Section C'
_journal_page_first o527
_journal_page_last o530
_journal_paper_doi 10.1107/S0108270110037121
_journal_volume 66
_journal_year 2010
_chemical_formula_iupac '2C12 H19 N5 O2 S 2+, 4Cl -, H2 O'
_chemical_formula_moiety '2(C12 H19 N5 O2 S 2+), 4(Cl -), H2 O'
_chemical_formula_sum 'C24 H40 Cl4 N10 O5 S2'
_chemical_formula_weight 754.58
_chemical_name_systematic
'Bis[(1<i>S</i>)-1,4-azanediyl-1-(9-deazaadenin-9-yl)-1,4-dideoxy-5-methylsulfanyl-D-ribitol] tetrakis(hydrochloride) monohydrate'
_space_group_IT_number 19
_symmetry_cell_setting orthorhombic
_symmetry_space_group_name_Hall 'P 2ac 2ab'
_symmetry_space_group_name_H-M 'P 21 21 21'
_atom_sites_solution_hydrogens geom
_atom_sites_solution_primary direct
_atom_sites_solution_secondary difmap
_audit_creation_method SHELXL-97
_cell_angle_alpha 90.00
_cell_angle_beta 90.00
_cell_angle_gamma 90.00
_cell_formula_units_Z 4
_cell_length_a 7.0080(14)
_cell_length_b 18.717(4)
_cell_length_c 24.825(5)
_cell_measurement_temperature 100(2)
_cell_measurement_theta_max 26.5
_cell_measurement_theta_min 3.8
_cell_volume 3256.3(12)
_computing_cell_refinement 'DENZO (Otwinowski & Minor, 1997)'
_computing_data_collection 'DENZO (Otwinowski & Minor, 1997)'
_computing_data_reduction 'DENZO and SCALEPACK (Otwinowski & Minor, 1997)'
_computing_molecular_graphics 'ORTEP-3 (Farrugia, 1997)'
_computing_publication_material
;
SHELXL97 (Sheldrick, 2008) and PLATON (Spek, 2009)
;
_computing_structure_refinement 'SHELXL97 (Sheldrick, 2008)'
_computing_structure_solution 'SHELXS97 (Sheldrick, 2008)'
_diffrn_ambient_temperature 100(2)
_diffrn_detector_area_resol_mean 4000
_diffrn_measured_fraction_theta_full 0.918
_diffrn_measured_fraction_theta_max 0.918
_diffrn_measurement_device_type 'ADSC Quantum CCD Detector'
_diffrn_measurement_method '\f scan'
_diffrn_radiation_monochromator Si111
_diffrn_radiation_type synchrotron
_diffrn_radiation_wavelength 0.92014
_diffrn_reflns_av_R_equivalents 0.000
_diffrn_reflns_av_sigmaI/netI 0.044
_diffrn_reflns_limit_h_max 6
_diffrn_reflns_limit_h_min -6
_diffrn_reflns_limit_k_max 19
_diffrn_reflns_limit_k_min -19
_diffrn_reflns_limit_l_max 25
_diffrn_reflns_limit_l_min -25
_diffrn_reflns_number 3864
_diffrn_reflns_theta_full 29.64
_diffrn_reflns_theta_max 29.6
_diffrn_reflns_theta_min 1.8
_diffrn_standards_decay_% 0
_diffrn_standards_number 0
_exptl_absorpt_coefficient_mu 1.048
_exptl_absorpt_correction_type none
_exptl_crystal_colour colourless
_exptl_crystal_density_diffrn 1.539
_exptl_crystal_density_method 'not measured'
_exptl_crystal_description plate
_exptl_crystal_F_000 1576
_exptl_crystal_size_max 0.23
_exptl_crystal_size_mid 0.20
_exptl_crystal_size_min 0.15
_refine_diff_density_max 0.396
_refine_diff_density_min -0.239
_refine_ls_abs_structure_details 'Flack (1983), ???? Friedel pairs'
_refine_ls_abs_structure_Flack -0.03(3)
_refine_ls_extinction_method none
_refine_ls_goodness_of_fit_ref 1.055
_refine_ls_hydrogen_treatment mixed
_refine_ls_matrix_type full
_refine_ls_number_parameters 454
_refine_ls_number_reflns 3864
_refine_ls_number_restraints 12
_refine_ls_restrained_S_all 1.054
_refine_ls_R_factor_all 0.0269
_refine_ls_R_factor_gt 0.0265
_refine_ls_shift/su_max 0.001
_refine_ls_shift/su_mean 0.000
_refine_ls_structure_factor_coef Fsqd
_refine_ls_weighting_details 'calc w=1/[\s^2^(Fo^2^)+(0.0000P)^2^+2.8960P] where P=(Fo^2^+2Fc^2^)/3'
_refine_ls_weighting_scheme calc
_refine_ls_wR_factor_gt 0.0652
_refine_ls_wR_factor_ref 0.0656
_reflns_number_gt 3821
_reflns_number_total 3864
_reflns_threshold_expression I>2\s(I)
_cod_data_source_file fg3191.cif
_cod_data_source_block I
_cod_original_cell_volume 3256.3(11)
_cod_database_code 2017810
_cod_database_fobs_code 2017810

loop_
_symmetry_equiv_pos_as_xyz
'x, y, z'
'-x+1/2, -y, z+1/2'
'-x, y+1/2, -z+1/2'
'x+1/2, -y+1/2, -z'

loop_
_atom_site_type_symbol
_atom_site_label
_atom_site_fract_x
_atom_site_fract_y
_atom_site_fract_z
_atom_site_U_iso_or_equiv
_atom_site_adp_type
_atom_site_calc_flag
_atom_site_refinement_flags
_atom_site_occupancy
_atom_site_disorder_assembly
_atom_site_disorder_group
Cl Cl1 0.55979(11) 0.32882(4) 0.05394(3) 0.0173(2) Uani d . 1 . .
Cl Cl2 0.11689(12) 0.60238(4) 0.06993(3) 0.01837(19) Uani d . 1 . .
Cl Cl3 0.48675(12) 0.71937(4) 0.26035(3) 0.0221(2) Uani d . 1 . .
Cl Cl4 0.98911(13) 0.71774(4) 0.21636(3) 0.0244(2) Uani d . 1 . .
S S1 0.59682(13) 0.54848(4) 0.48204(3) 0.0197(2) Uani d . 1 . .
O O2' 1.1834(3) 0.71312(11) 0.39562(8) 0.0206(5) Uani d . 1 . .
H H2O' 1.2315 0.7479 0.4122 0.025 Uiso calc R 1 . .
O O3' 0.9786(3) 0.59735(11) 0.35863(8) 0.0195(5) Uani d . 1 . .
H H3O' 1.0979 0.6008 0.3564 0.023 Uiso calc R 1 . .
N N1' 0.6702(4) 0.71542(13) 0.37482(11) 0.0140(6) Uani d . 1 . .
H H1N' 0.617(5) 0.7453(16) 0.3985(13) 0.017 Uiso d . 1 . .
H H2N' 0.611(5) 0.7137(16) 0.3455(13) 0.017 Uiso d . 1 . .
N N1 0.7641(4) 0.97655(13) 0.24214(10) 0.0166(7) Uani d . 1 . .
N N3 0.7974(4) 0.85403(13) 0.26189(9) 0.0156(6) Uani d D 1 . .
H H3N 0.812(5) 0.8125(13) 0.2486(12) 0.019 Uiso d D 1 . .
N N6 0.8211(4) 1.06371(14) 0.30589(11) 0.0201(7) Uani d D 1 . .
H H6A 0.833(5) 1.0948(15) 0.2822(11) 0.024 Uiso d D 1 . .
H H6B 0.860(5) 1.0738(17) 0.3369(10) 0.024 Uiso d D 1 . .
N N7 0.8772(4) 0.94027(13) 0.38524(10) 0.0138(6) Uani d D 1 . .
H H7N 0.880(5) 0.9794(13) 0.4007(12) 0.017 Uiso d D 1 . .
C C1' 0.8664(5) 0.74539(15) 0.36206(11) 0.0152(7) Uani d . 1 . .
H H1' 0.9086 0.7266 0.3263 0.018 Uiso calc R 1 . .
C C2' 0.9867(5) 0.71000(16) 0.40637(11) 0.0155(7) Uani d . 1 . .
H H2' 0.9586 0.7326 0.4420 0.019 Uiso calc R 1 . .
C C3' 0.9140(5) 0.63388(15) 0.40564(11) 0.0141(7) Uani d . 1 . .
H H3' 0.9498 0.6077 0.4393 0.017 Uiso calc R 1 . .
C C4' 0.6980(5) 0.64113(15) 0.40005(11) 0.0127(7) Uani d . 1 . .
H H4' 0.6493 0.6038 0.3747 0.015 Uiso calc R 1 . .
C C5' 0.5877(5) 0.63705(15) 0.45291(11) 0.0148(7) Uani d . 1 . .
H H5A' 0.4529 0.6504 0.4464 0.018 Uiso calc R 1 . .
H H5B' 0.6420 0.6718 0.4787 0.018 Uiso calc R 1 . .
C C6' 0.4043(7) 0.50575(18) 0.44716(15) 0.0395(11) Uani d . 1 . .
H H6A' 0.2849 0.5311 0.4548 0.047 Uiso calc R 1 . .
H H6B' 0.3934 0.4561 0.4593 0.047 Uiso calc R 1 . .
H H6C' 0.4292 0.5067 0.4083 0.047 Uiso calc R 1 . .
C C2 0.7630(5) 0.90827(16) 0.22861(12) 0.0184(8) Uani d . 1 . .
H H2 0.7354 0.8970 0.1921 0.022 Uiso calc R 1 . .
C C4 0.8305(4) 0.86900(15) 0.31516(11) 0.0119(7) Uani d . 1 . .
C C5 0.8350(4) 0.94007(15) 0.33133(11) 0.0125(7) Uani d . 1 . .
C C6 0.8083(5) 0.99495(15) 0.29388(12) 0.0137(7) Uani d . 1 . .
C C8 0.8937(5) 0.87214(15) 0.40235(12) 0.0142(7) Uani d . 1 . .
H H8 0.9210 0.8584 0.4384 0.017 Uiso calc R 1 . .
C C9 0.8651(5) 0.82491(15) 0.35997(11) 0.0129(7) Uani d . 1 . .
S S2 0.13315(12) 0.87798(4) 0.06431(3) 0.0192(2) Uani d . 1 . .
O O12' 0.8105(3) 0.72051(10) 0.04478(8) 0.0166(5) Uani d . 1 . .
H H12O 0.8701 0.6837 0.0544 0.020 Uiso calc R 1 . .
O O13' 0.6907(3) 0.83507(10) 0.10569(8) 0.0168(5) Uani d . 1 . .
H H13O 0.7895 0.8400 0.0869 0.020 Uiso calc R 1 . .
N N11' 0.4061(4) 0.70763(13) 0.13602(11) 0.0135(6) Uani d . 1 . .
H H11A 0.314(5) 0.6788(17) 0.1206(12) 0.016 Uiso d . 1 . .
H H11B 0.385(5) 0.7048(15) 0.1711(13) 0.016 Uiso d . 1 . .
N N11 0.7402(4) 0.45557(13) 0.24352(9) 0.0139(6) Uani d . 1 . .
N N13 0.7216(4) 0.57741(13) 0.21988(10) 0.0145(6) Uani d D 1 . .
H H13N 0.750(5) 0.6212(13) 0.2276(12) 0.017 Uiso d D 1 . .
N N16 0.6765(4) 0.36652(14) 0.18173(10) 0.0171(7) Uani d D 1 . .
H H61A 0.651(5) 0.3518(16) 0.1503(10) 0.020 Uiso d D 1 . .
H H61B 0.673(5) 0.3380(15) 0.2067(11) 0.020 Uiso d D 1 . .
N N17 0.6078(4) 0.48691(13) 0.10073(10) 0.0143(6) Uani d D 1 . .
H H17N 0.600(5) 0.4500(14) 0.0820(11) 0.017 Uiso d D 1 . .
C C11' 0.6048(5) 0.68262(15) 0.12097(11) 0.0129(7) Uani d . 1 . .
H H11' 0.6990 0.7042 0.1465 0.016 Uiso calc R 1 . .
C C12' 0.6252(5) 0.71856(15) 0.06594(11) 0.0134(7) Uani d . 1 . .
H H12' 0.5381 0.6947 0.0396 0.016 Uiso calc R 1 . .
C C13' 0.5544(4) 0.79442(15) 0.07684(11) 0.0132(7) Uani d . 1 . .
H H13' 0.5157 0.8189 0.0427 0.016 Uiso calc R 1 . .
C C14' 0.3823(5) 0.78349(15) 0.11466(11) 0.0139(7) Uani d . 1 . .
H H14' 0.3902 0.8181 0.1453 0.017 Uiso calc R 1 . .
C C15' 0.1870(5) 0.78941(16) 0.08794(12) 0.0168(7) Uani d . 1 . .
H H15A 0.0880 0.7747 0.1141 0.020 Uiso calc R 1 . .
H H15B 0.1818 0.7559 0.0571 0.020 Uiso calc R 1 . .
C C16' 0.1406(6) 0.92665(17) 0.12637(13) 0.0308(9) Uani d . 1 . .
H H16A 0.0793 0.8985 0.1548 0.037 Uiso calc R 1 . .
H H16B 0.0730 0.9721 0.1220 0.037 Uiso calc R 1 . .
H H16C 0.2737 0.9360 0.1362 0.037 Uiso calc R 1 . .
C C12 0.7560(5) 0.52407(16) 0.25467(12) 0.0187(8) Uani d . 1 . .
H H12 0.7947 0.5367 0.2901 0.022 Uiso calc R 1 . .
C C14 0.6696(4) 0.56097(15) 0.16816(11) 0.0109(7) Uani d . 1 . .
C C15 0.6584(4) 0.48961(15) 0.15404(12) 0.0115(7) Uani d . 1 . .
C C16 0.6895(5) 0.43535(15) 0.19256(11) 0.0121(7) Uani d . 1 . .
C C18 0.5854(5) 0.55487(15) 0.08232(11) 0.0139(7) Uani d . 1 . .
H H18 0.5497 0.5673 0.0466 0.017 Uiso calc R 1 . .
C C19 0.6222(4) 0.60331(15) 0.12306(11) 0.0104(7) Uani d . 1 . .
O O1W 0.3501(4) 0.58651(13) 0.32748(9) 0.0245(6) Uani d . 1 . .
H H1WA 0.335(5) 0.5442(18) 0.3059(14) 0.029 Uiso d . 1 . .
H H2WA 0.377(6) 0.6195(19) 0.3085(14) 0.029 Uiso d . 1 . .

loop_
_atom_site_aniso_label
_atom_site_aniso_U_11
_atom_site_aniso_U_22
_atom_site_aniso_U_33
_atom_site_aniso_U_12
_atom_site_aniso_U_13
_atom_site_aniso_U_23
Cl1 0.0234(5) 0.0125(4) 0.0160(4) -0.0001(3) 0.0001(3) 0.0006(3)
Cl2 0.0210(5) 0.0126(4) 0.0215(4) 0.0011(3) -0.0033(3) 0.0003(3)
Cl3 0.0320(6) 0.0196(4) 0.0146(4) 0.0029(4) -0.0022(3) -0.0023(3)
Cl4 0.0273(5) 0.0207(4) 0.0251(4) 0.0020(4) 0.0023(3) -0.0033(3)
S1 0.0290(6) 0.0134(4) 0.0166(4) -0.0005(4) 0.0014(4) 0.0029(3)
O2' 0.0208(16) 0.0166(12) 0.0244(12) -0.0011(10) -0.0016(10) -0.0041(9)
O3' 0.0233(15) 0.0147(11) 0.0204(11) -0.0036(11) 0.0052(10) -0.0045(9)
N1' 0.0199(19) 0.0114(14) 0.0106(13) -0.0038(13) -0.0019(11) 0.0004(11)
N1 0.0188(19) 0.0163(15) 0.0148(14) 0.0004(11) 0.0055(11) 0.0005(11)
N3 0.0215(18) 0.0092(14) 0.0159(14) -0.0013(12) 0.0022(12) 0.0001(12)
N6 0.031(2) 0.0112(16) 0.0180(15) -0.0002(13) 0.0026(13) 0.0036(12)
N7 0.0168(17) 0.0077(14) 0.0169(15) -0.0032(12) 0.0006(12) -0.0027(11)
C1' 0.021(2) 0.0101(17) 0.0148(15) -0.0013(15) -0.0029(14) -0.0014(12)
C2' 0.013(2) 0.0190(17) 0.0146(16) -0.0006(15) -0.0003(13) -0.0021(13)
C3' 0.024(2) 0.0081(16) 0.0108(15) 0.0031(14) -0.0010(13) -0.0023(12)
C4' 0.019(2) 0.0079(15) 0.0112(15) 0.0002(14) -0.0013(13) 0.0021(12)
C5' 0.018(2) 0.0124(16) 0.0137(15) 0.0012(14) -0.0005(13) 0.0023(12)
C6' 0.061(3) 0.025(2) 0.032(2) -0.021(2) -0.017(2) 0.0056(16)
C2 0.022(2) 0.020(2) 0.0133(16) -0.0009(15) -0.0003(13) 0.0025(14)
C4 0.009(2) 0.0122(17) 0.0148(17) -0.0042(14) 0.0005(12) 0.0003(13)
C5 0.006(2) 0.0147(17) 0.0167(18) -0.0025(13) 0.0010(12) 0.0002(13)
C6 0.008(2) 0.0138(18) 0.0192(18) -0.0012(13) 0.0037(13) 0.0010(13)
C8 0.0142(19) 0.0125(17) 0.0157(16) 0.0001(14) -0.0017(14) 0.0003(13)
C9 0.012(2) 0.0096(16) 0.0177(16) -0.0049(14) -0.0002(13) 0.0016(13)
S2 0.0239(5) 0.0153(4) 0.0182(4) 0.0030(4) -0.0027(3) 0.0011(3)
O12' 0.0149(14) 0.0150(11) 0.0199(11) 0.0034(10) 0.0025(9) 0.0038(9)
O13' 0.0147(14) 0.0134(11) 0.0223(11) -0.0049(10) 0.0011(9) -0.0023(9)
N11' 0.0157(18) 0.0130(15) 0.0118(13) -0.0002(12) 0.0033(12) 0.0021(11)
N11 0.0192(18) 0.0120(15) 0.0104(13) 0.0022(11) -0.0037(11) 0.0002(11)
N13 0.0223(17) 0.0088(14) 0.0124(14) 0.0000(12) -0.0051(11) -0.0025(11)
N16 0.025(2) 0.0108(16) 0.0150(15) -0.0015(13) 0.0016(12) 0.0045(11)
N17 0.0200(17) 0.0101(14) 0.0129(14) -0.0008(12) 0.0001(12) -0.0032(10)
C11' 0.014(2) 0.0115(16) 0.0132(15) -0.0003(14) -0.0018(13) -0.0014(12)
C12' 0.016(2) 0.0130(16) 0.0111(15) -0.0007(14) 0.0007(13) 0.0010(12)
C13' 0.016(2) 0.0118(16) 0.0121(15) 0.0008(13) -0.0023(12) -0.0010(12)
C14' 0.018(2) 0.0094(15) 0.0139(15) 0.0041(15) -0.0002(13) -0.0011(12)
C15' 0.019(2) 0.0119(16) 0.0189(17) 0.0008(15) 0.0014(14) 0.0015(13)
C16' 0.049(3) 0.0194(19) 0.0241(19) 0.0061(18) 0.0000(17) -0.0071(14)
C12 0.023(2) 0.021(2) 0.0126(17) 0.0065(15) 0.0008(13) 0.0010(14)
C14 0.008(2) 0.0122(16) 0.0123(17) 0.0026(13) 0.0038(12) -0.0023(12)
C15 0.004(2) 0.0138(17) 0.0167(18) 0.0016(13) 0.0035(12) 0.0000(13)
C16 0.008(2) 0.0129(18) 0.0158(17) 0.0031(13) 0.0032(13) 0.0027(13)
C18 0.016(2) 0.0126(17) 0.0126(16) 0.0032(14) 0.0006(13) 0.0018(13)
C19 0.0075(19) 0.0112(16) 0.0127(16) -0.0002(14) 0.0034(12) -0.0010(12)
O1W 0.0271(17) 0.0217(13) 0.0246(13) -0.0048(12) 0.0000(10) -0.0041(10)

loop_
_atom_type_symbol
_atom_type_description
_atom_type_scat_dispersion_real
_atom_type_scat_dispersion_imag
_atom_type_scat_source
C C 0.00614 0.00288
;
International Tables Vol C Tables 4.2.6.8 and 6.1.1.4 and Cromer [Cromer,
D. T. (1983). <i>J. Appl. Cryst.</i> <b>16</b>, 437]
[XDISP in WinGX; Farrugia [<i>J. Appl. Cryst.</i> (1999), <b>32</b>,
837--838]
;
H H 0.0000 0.0000 'International Tables Vol C Tables 4.2.6.8 and 6.1.1.4'
N N 0.01136 0.00585
;
International Tables Vol C Tables 4.2.6.8 and 6.1.1.4 and Cromer [Cromer,
D. T. (1983). <i>J. Appl. Cryst.</i> <b>16</b>, 437]
[XDISP in WinGX; Farrugia [<i>J. Appl. Cryst.</i> (1999), <b>32</b>,
837--838]
;
O O 0.01917 0.01067
;
International Tables Vol C Tables 4.2.6.8 and 6.1.1.4 and Cromer [Cromer,
D. T. (1983). <i>J. Appl. Cryst.</i> <b>16</b>, 437]
[XDISP in WinGX; Farrugia [<i>J. Appl. Cryst.</i> (1999), <b>32</b>,
837--838]
;
S S 0.18487 0.20709
;
International Tables Vol C Tables 4.2.6.8 and 6.1.1.4 and Cromer [Cromer,
D. T. (1983). <i>J. Appl. Cryst.</i> <b>16</b>, 437]
[XDISP in WinGX; Farrugia [<i>J. Appl. Cryst.</i> (1999), <b>32</b>,
837--838]
;
Cl Cl 0.21681 0.26463
;
International Tables Vol C Tables 4.2.6.8 and 6.1.1.4 and Cromer [Cromer,
D. T. (1983). <i>J. Appl. Cryst.</i> <b>16</b>, 437]
[XDISP in WinGX; Farrugia [<i>J. Appl. Cryst.</i> (1999), <b>32</b>,
837--838]
;

loop_
_geom_angle_atom_site_label_1
_geom_angle_atom_site_label_2
_geom_angle_atom_site_label_3
_geom_angle_site_symmetry_1
_geom_angle_site_symmetry_3
_geom_angle
_geom_angle_publ_flag
C6' S1 C5' . . 100.90(16) ?
C2' O2' H2O' . . 109.5 ?
C3' O3' H3O' . . 109.5 ?
C1' N1' C4' . . 107.7(2) ?
C1' N1' H1N' . . 106(2) ?
C4' N1' H1N' . . 110.5(19) ?
C1' N1' H2N' . . 106(2) ?
C4' N1' H2N' . . 112(2) ?
H1N' N1' H2N' . . 113(3) ?
C2 N1 C6 . . 119.0(3) ?
C2 N3 C4 . . 118.3(3) ?
C2 N3 H3N . . 119(2) ?
C4 N3 H3N . . 123(2) ?
C6 N6 H6A . . 122(2) ?
C6 N6 H6B . . 117(2) ?
H6A N6 H6B . . 117(3) ?
C8 N7 C5 . . 108.9(2) ?
C8 N7 H7N . . 134(2) ?
C5 N7 H7N . . 117(2) ?
C9 C1' N1' . . 111.8(3) ?
C9 C1' C2' . . 117.4(3) ?
N1' C1' C2' . . 100.8(2) ?
C9 C1' H1' . . 108.8 ?
N1' C1' H1' . . 108.8 ?
C2' C1' H1' . . 108.8 ?
O2' C2' C3' . . 111.5(3) ?
O2' C2' C1' . . 112.6(2) ?
C3' C2' C1' . . 102.3(2) ?
O2' C2' H2' . . 110.1 ?
C3' C2' H2' . . 110.1 ?
C1' C2' H2' . . 110.1 ?
O3' C3' C2' . . 110.8(2) ?
O3' C3' C4' . . 106.4(2) ?
C2' C3' C4' . . 104.5(3) ?
O3' C3' H3' . . 111.6 ?
C2' C3' H3' . . 111.6 ?
C4' C3' H3' . . 111.6 ?
C5' C4' C3' . . 114.8(2) ?
C5' C4' N1' . . 109.4(2) ?
C3' C4' N1' . . 104.0(2) ?
C5' C4' H4' . . 109.5 ?
C3' C4' H4' . . 109.5 ?
N1' C4' H4' . . 109.5 ?
C4' C5' S1 . . 111.8(2) ?
C4' C5' H5A' . . 109.3 ?
S1 C5' H5A' . . 109.3 ?
C4' C5' H5B' . . 109.3 ?
S1 C5' H5B' . . 109.3 ?
H5A' C5' H5B' . . 107.9 ?
S1 C6' H6A' . . 109.5 ?
S1 C6' H6B' . . 109.5 ?
H6A' C6' H6B' . . 109.5 ?
S1 C6' H6C' . . 109.5 ?
H6A' C6' H6C' . . 109.5 ?
H6B' C6' H6C' . . 109.5 ?
N1 C2 N3 . . 125.4(3) ?
N1 C2 H2 . . 117.3 ?
N3 C2 H2 . . 117.3 ?
N3 C4 C5 . . 118.5(3) ?
N3 C4 C9 . . 132.2(3) ?
C5 C4 C9 . . 109.2(3) ?
N7 C5 C4 . . 106.8(2) ?
N7 C5 C6 . . 132.5(3) ?
C4 C5 C6 . . 120.6(3) ?
N6 C6 N1 . . 118.2(3) ?
N6 C6 C5 . . 123.7(3) ?
N1 C6 C5 . . 118.1(3) ?
N7 C8 C9 . . 110.5(3) ?
N7 C8 H8 . . 124.7 ?
C9 C8 H8 . . 124.7 ?
C8 C9 C4 . . 104.5(3) ?
C8 C9 C1' . . 127.5(3) ?
C4 C9 C1' . . 128.0(3) ?
C16' S2 C15' . . 100.49(15) ?
C12' O12' H12O . . 109.5 ?
C13' O13' H13O . . 109.5 ?
C11' N11' C14' . . 107.6(2) ?
C11' N11' H11A . . 111(2) ?
C14' N11' H11A . . 108.9(19) ?
C11' N11' H11B . . 112(2) ?
C14' N11' H11B . . 112.3(19) ?
H11A N11' H11B . . 105(3) ?
C12 N11 C16 . . 119.1(2) ?
C12 N13 C14 . . 118.9(3) ?
C12 N13 H13N . . 121(2) ?
C14 N13 H13N . . 119(2) ?
C16 N16 H61A . . 121(2) ?
C16 N16 H61B . . 119(2) ?
H61A N16 H61B . . 119(3) ?
C18 N17 C15 . . 108.6(2) ?
C18 N17 H17N . . 126(2) ?
C15 N17 H17N . . 126(2) ?
C19 C11' N11' . . 112.0(3) ?
C19 C11' C12' . . 117.5(2) ?
N11' C11' C12' . . 99.8(2) ?
C19 C11' H11' . . 109.0 ?
N11' C11' H11' . . 109.0 ?
C12' C11' H11' . . 109.0 ?
O12' C12' C13' . . 110.1(2) ?
O12' C12' C11' . . 115.6(2) ?
C13' C12' C11' . . 102.7(2) ?
O12' C12' H12' . . 109.4 ?
C13' C12' H12' . . 109.4 ?
C11' C12' H12' . . 109.4 ?
O13' C13' C12' . . 111.7(3) ?
O13' C13' C14' . . 106.9(2) ?
C12' C13' C14' . . 103.8(2) ?
O13' C13' H13' . . 111.4 ?
C12' C13' H13' . . 111.4 ?
C14' C13' H13' . . 111.4 ?
C15' C14' N11' . . 108.5(2) ?
C15' C14' C13' . . 115.3(2) ?
N11' C14' C13' . . 104.5(2) ?
C15' C14' H14' . . 109.5 ?
N11' C14' H14' . . 109.5 ?
C13' C14' H14' . . 109.5 ?
C14' C15' S2 . . 113.4(2) ?
C14' C15' H15A . . 108.9 ?
S2 C15' H15A . . 108.9 ?
C14' C15' H15B . . 108.9 ?
S2 C15' H15B . . 108.9 ?
H15A C15' H15B . . 107.7 ?
S2 C16' H16A . . 109.5 ?
S2 C16' H16B . . 109.5 ?
H16A C16' H16B . . 109.5 ?
S2 C16' H16C . . 109.5 ?
H16A C16' H16C . . 109.5 ?
H16B C16' H16C . . 109.5 ?
N11 C12 N13 . . 125.0(3) ?
N11 C12 H12 . . 117.5 ?
N13 C12 H12 . . 117.5 ?
N13 C14 C15 . . 118.0(3) ?
N13 C14 C19 . . 132.9(3) ?
C15 C14 C19 . . 109.1(3) ?
N17 C15 C14 . . 107.1(2) ?
N17 C15 C16 . . 131.9(3) ?
C14 C15 C16 . . 120.9(3) ?
N16 C16 N11 . . 118.5(3) ?
N16 C16 C15 . . 123.6(3) ?
N11 C16 C15 . . 117.9(3) ?
N17 C18 C19 . . 110.2(2) ?
N17 C18 H18 . . 124.9 ?
C19 C18 H18 . . 124.9 ?
C18 C19 C14 . . 104.8(2) ?
C18 C19 C11' . . 127.8(3) ?
C14 C19 C11' . . 127.3(2) ?
H1WA O1W H2WA . . 109(3) ?

loop_
_geom_bond_atom_site_label_1
_geom_bond_atom_site_label_2
_geom_bond_site_symmetry_2
_geom_bond_distance
_geom_bond_publ_flag
S1 C6' . 1.792(4) ?
S1 C5' . 1.810(3) ?
O2' C2' . 1.405(4) ?
O2' H2O' . 0.8400 ?
O3' C3' . 1.426(3) ?
O3' H3O' . 0.8400 ?
N1' C1' . 1.519(4) ?
N1' C4' . 1.537(4) ?
N1' H1N' . 0.89(3) ?
N1' H2N' . 0.84(3) ?
N1 C2 . 1.321(4) ?
N1 C6 . 1.365(4) ?
N3 C2 . 1.331(4) ?
N3 C4 . 1.371(4) ?
N3 H3N . 0.85(2) ?
N6 C6 . 1.324(4) ?
N6 H6A . 0.83(2) ?
N6 H6B . 0.84(2) ?
N7 C8 . 1.349(4) ?
N7 C5 . 1.371(4) ?
N7 H7N . 0.83(2) ?
C1' C9 . 1.489(4) ?
C1' C2' . 1.536(4) ?
C1' H1' . 1.0000 ?
C2' C3' . 1.513(4) ?
C2' H2' . 1.0000 ?
C3' C4' . 1.527(5) ?
C3' H3' . 1.0000 ?
C4' C5' . 1.525(4) ?
C4' H4' . 1.0000 ?
C5' H5A' . 0.9900 ?
C5' H5B' . 0.9900 ?
C6' H6A' . 0.9800 ?
C6' H6B' . 0.9800 ?
C6' H6C' . 0.9800 ?
C2 H2 . 0.9500 ?
C4 C5 . 1.390(4) ?
C4 C9 . 1.406(4) ?
C5 C6 . 1.398(4) ?
C8 C9 . 1.389(4) ?
C8 H8 . 0.9500 ?
S2 C16' . 1.791(3) ?
S2 C15' . 1.798(3) ?
O12' C12' . 1.401(4) ?
O12' H12O . 0.8400 ?
O13' C13' . 1.416(4) ?
O13' H13O . 0.8400 ?
N11' C11' . 1.516(4) ?
N11' C14' . 1.525(4) ?
N11' H11A . 0.92(3) ?
N11' H11B . 0.88(3) ?
N11 C12 . 1.316(4) ?
N11 C16 . 1.367(4) ?
N13 C12 . 1.342(4) ?
N13 C14 . 1.370(4) ?
N13 H13N . 0.87(2) ?
N16 C16 . 1.319(4) ?
N16 H61A . 0.85(2) ?
N16 H61B . 0.82(2) ?
N17 C18 . 1.361(4) ?
N17 C15 . 1.371(4) ?
N17 H17N . 0.83(2) ?
C11' C19 . 1.490(4) ?
C11' C12' . 1.529(4) ?
C11' H11' . 1.0000 ?
C12' C13' . 1.528(4) ?
C12' H12' . 1.0000 ?
C13' C14' . 1.542(4) ?
C13' H13' . 1.0000 ?
C14' C15' . 1.525(4) ?
C14' H14' . 1.0000 ?
C15' H15A . 0.9900 ?
C15' H15B . 0.9900 ?
C16' H16A . 0.9800 ?
C16' H16B . 0.9800 ?
C16' H16C . 0.9800 ?
C12 H12 . 0.9500 ?
C14 C15 . 1.383(4) ?
C14 C19 . 1.411(4) ?
C15 C16 . 1.412(4) ?
C18 C19 . 1.382(4) ?
C18 H18 . 0.9500 ?
O1W H1WA . 0.96(4) ?
O1W H2WA . 0.80(4) ?

loop_
_geom_hbond_atom_site_label_D
_geom_hbond_atom_site_label_H
_geom_hbond_atom_site_label_A
_geom_hbond_site_symmetry_A
_geom_hbond_distance_DH
_geom_hbond_distance_HA
_geom_hbond_distance_DA
_geom_hbond_angle_DHA
_geom_hbond_publ_flag
O2' H2O' Cl1 3_755 0.84 2.27 3.082(2) 163 y
O3' H3O' O1W 1_655 0.84 1.93 2.724(4) 158 y
N1' H1N' Cl1 3_655 0.89(3) 2.32(3) 3.199(3) 169(3) y
N3 H3N Cl4 . 0.85(3) 2.31(3) 3.097(3) 154(3) y
N1' H2N' Cl3 . 0.84(3) 2.29(3) 3.120(3) 171(3) y
N6 H6A Cl4 3_755 0.83(3) 2.62(3) 3.223(3) 131(2) y
N6 H6B Cl2 3_655 0.84(3) 2.38(3) 3.196(3) 165(3) y
N7 H7N Cl2 3_655 0.83(3) 2.42(3) 3.232(3) 170(3) y
O1W H1WA N1 3_645 0.96(3) 1.87(4) 2.804(4) 162(3) y
O1W H2WA Cl3 . 0.80(4) 2.35(4) 3.143(3) 173(3) y
N11' H11A Cl2 . 0.92(3) 2.35(3) 3.268(3) 171(3) y
N11' H11B Cl3 . 0.89(3) 2.34(3) 3.146(3) 151(3) y
O12' H12O Cl2 1_655 0.84 2.34 3.145(2) 162 y
N13 H13N Cl4 . 0.87(3) 2.48(3) 3.228(3) 145(3) y
O13' H13O S2 1_655 0.84 2.57 3.364(2) 157 y
N17 H17N Cl1 . 0.84(3) 2.39(3) 3.197(3) 163(3) y
N16 H61A Cl1 . 0.85(3) 2.51(3) 3.351(3) 171(3) y
N16 H61B Cl3 3_645 0.82(3) 2.62(3) 3.311(3) 143(3) y
C2 H2 O13' . 0.95 2.46 3.383(4) 164 y

loop_
_geom_torsion_atom_site_label_1
_geom_torsion_atom_site_label_2
_geom_torsion_atom_site_label_3
_geom_torsion_atom_site_label_4
_geom_torsion_site_symmetry_1
_geom_torsion_site_symmetry_2
_geom_torsion_site_symmetry_3
_geom_torsion_site_symmetry_4
_geom_torsion
_geom_torsion_publ_flag
C4' N1' C1' C9 . . . . -155.7(2) ?
C4' N1' C1' C2' . . . . -30.2(3) ?
C9 C1' C2' O2' . . . . -74.6(3) ?
N1' C1' C2' O2' . . . . 163.8(2) ?
C9 C1' C2' C3' . . . . 165.6(3) ?
N1' C1' C2' C3' . . . . 44.0(3) ?
O2' C2' C3' O3' . . . . -48.5(3) ?
C1' C2' C3' O3' . . . . 72.1(3) ?
O2' C2' C3' C4' . . . . -162.7(2) ?
C1' C2' C3' C4' . . . . -42.2(3) ?
O3' C3' C4' C5' . . . . 146.1(2) ?
C2' C3' C4' C5' . . . . -96.7(3) ?
O3' C3' C4' N1' . . . . -94.4(3) ?
C2' C3' C4' N1' . . . . 22.9(3) ?
C1' N1' C4' C5' . . . . 128.2(3) ?
C1' N1' C4' C3' . . . . 5.1(3) ?
C3' C4' C5' S1 . . . . -68.5(3) ?
N1' C4' C5' S1 . . . . 175.00(19) ?
C6' S1 C5' C4' . . . . -84.8(3) ?
C6 N1 C2 N3 . . . . 1.8(5) ?
C4 N3 C2 N1 . . . . 2.4(5) ?
C2 N3 C4 C5 . . . . -2.8(4) ?
C2 N3 C4 C9 . . . . 177.9(3) ?
C8 N7 C5 C4 . . . . -1.5(3) ?
C8 N7 C5 C6 . . . . -178.0(3) ?
N3 C4 C5 N7 . . . . -177.7(3) ?
C9 C4 C5 N7 . . . . 1.7(3) ?
N3 C4 C5 C6 . . . . -0.7(4) ?
C9 C4 C5 C6 . . . . 178.7(3) ?
C2 N1 C6 N6 . . . . 175.6(3) ?
C2 N1 C6 C5 . . . . -5.2(4) ?
N7 C5 C6 N6 . . . . 0.0(6) ?
C4 C5 C6 N6 . . . . -176.1(3) ?
N7 C5 C6 N1 . . . . -179.1(3) ?
C4 C5 C6 N1 . . . . 4.7(5) ?
C5 N7 C8 C9 . . . . 0.7(4) ?
N7 C8 C9 C4 . . . . 0.3(4) ?
N7 C8 C9 C1' . . . . -178.5(3) ?
N3 C4 C9 C8 . . . . 178.1(3) ?
C5 C4 C9 C8 . . . . -1.2(4) ?
N3 C4 C9 C1' . . . . -3.2(6) ?
C5 C4 C9 C1' . . . . 177.5(3) ?
N1' C1' C9 C8 . . . . 88.6(4) ?
C2' C1' C9 C8 . . . . -27.1(5) ?
N1' C1' C9 C4 . . . . -89.8(4) ?
C2' C1' C9 C4 . . . . 154.4(3) ?
C14' N11' C11' C19 . . . . -160.9(2) ?
C14' N11' C11' C12' . . . . -35.8(3) ?
C19 C11' C12' O12' . . . . -72.8(4) ?
N11' C11' C12' O12' . . . . 166.0(2) ?
C19 C11' C12' C13' . . . . 167.3(3) ?
N11' C11' C12' C13' . . . . 46.1(3) ?
O12' C12' C13' O13' . . . . -48.7(3) ?
C11' C12' C13' O13' . . . . 75.0(3) ?
O12' C12' C13' C14' . . . . -163.5(2) ?
C11' C12' C13' C14' . . . . -39.8(3) ?
C11' N11' C14' C15' . . . . 135.4(2) ?
C11' N11' C14' C13' . . . . 11.9(3) ?
O13' C13' C14' C15' . . . . 140.0(2) ?
C12' C13' C14' C15' . . . . -101.8(3) ?
O13' C13' C14' N11' . . . . -101.1(3) ?
C12' C13' C14' N11' . . . . 17.1(3) ?
N11' C14' C15' S2 . . . . 176.47(19) ?
C13' C14' C15' S2 . . . . -66.8(3) ?
C16' S2 C15' C14' . . . . -61.1(3) ?
C16 N11 C12 N13 . . . . 1.7(5) ?
C14 N13 C12 N11 . . . . -1.4(5) ?
C12 N13 C14 C15 . . . . -1.1(4) ?
C12 N13 C14 C19 . . . . 179.0(3) ?
C18 N17 C15 C14 . . . . -0.8(3) ?
C18 N17 C15 C16 . . . . 176.5(3) ?
N13 C14 C15 N17 . . . . -178.9(3) ?
C19 C14 C15 N17 . . . . 1.0(3) ?
N13 C14 C15 C16 . . . . 3.3(4) ?
C19 C14 C15 C16 . . . . -176.8(3) ?
C12 N11 C16 N16 . . . . 179.2(3) ?
C12 N11 C16 C15 . . . . 0.6(4) ?
N17 C15 C16 N16 . . . . 1.3(6) ?
C14 C15 C16 N16 . . . . 178.4(3) ?
N17 C15 C16 N11 . . . . 179.8(3) ?
C14 C15 C16 N11 . . . . -3.1(4) ?
C15 N17 C18 C19 . . . . 0.4(4) ?
N17 C18 C19 C14 . . . . 0.2(4) ?
N17 C18 C19 C11' . . . . -176.6(3) ?
N13 C14 C19 C18 . . . . 179.2(3) ?
C15 C14 C19 C18 . . . . -0.7(3) ?
N13 C14 C19 C11' . . . . -4.0(6) ?
C15 C14 C19 C11' . . . . 176.1(3) ?
N11' C11' C19 C18 . . . . 88.6(4) ?
C12' C11' C19 C18 . . . . -26.0(5) ?
N11' C11' C19 C14 . . . . -87.5(4) ?
C12' C11' C19 C14 . . . . 157.9(3) ?

loop_
_cod_related_entry_id
_cod_related_entry_database
_cod_related_entry_code
1 ChemSpider 30654260
